data_4322031
loop_
_publ_author_name
'Chin-Ti Chen'
'Sish-Yuan Liao'
'Kuan-Jiuh Lin'
'Chiung-Hsueh Chen'
'Tzu-Yao Jeremy Lin'

_publ_section_title
;
 Structural Effects on Molecular Dipoles and Solvatochromism of
 Nickel(diimine)(dithiolate) Complexes
;
_journal_name_full 'Inorganic Chemistry'
_journal_page_first 2734
_journal_page_last 2741
_journal_paper_doi 10.1021/ic981125w
_journal_volume 38
_journal_year 1999
_chemical_formula_sum 'C24 H24 F6 N2 Ni O4 S2'
_chemical_formula_weight 641.28
_chemical_name_systematic
; 
 ? 
;
_space_group_IT_number 2
_symmetry_cell_setting triclinic
_symmetry_space_group_name_Hall '-P 1'
_symmetry_space_group_name_H-M 'P -1'
_atom_sites_solution_hydrogens geom
_atom_sites_solution_primary direct
_atom_sites_solution_secondary difmap
_audit_creation_method SHELXL
_cell_angle_alpha 75.07(2)
_cell_angle_beta 83.97(3)
_cell_angle_gamma 78.98(2)
_cell_formula_units_Z 2
_cell_length_a 7.8144(14)
_cell_length_b 10.345(2)
_cell_length_c 18.481(8)
_cell_measurement_temperature 293(2)
_cell_volume 1414.5(7)
_computing_structure_refinement 'SHELXL-93 (Sheldrick, 1993)'
_computing_structure_solution 'SHELXS-86 (Sheldrick, 1990)'
_diffrn_ambient_temperature 293(2)
_diffrn_radiation_monochromator graphite
_diffrn_radiation_source 'fine-focus sealed tube'
_diffrn_radiation_type MoK\a
_diffrn_radiation_wavelength 0.71069
_diffrn_reflns_av_R_equivalents 0.0000
_diffrn_reflns_av_sigmaI/netI 0.0361
_diffrn_reflns_limit_h_max 8
_diffrn_reflns_limit_h_min -8
_diffrn_reflns_limit_k_max 11
_diffrn_reflns_limit_k_min 0
_diffrn_reflns_limit_l_max 19
_diffrn_reflns_limit_l_min -18
_diffrn_reflns_number 3683
_diffrn_reflns_theta_max 22.46
_diffrn_reflns_theta_min 1.14
_exptl_absorpt_coefficient_mu 0.905
_exptl_crystal_density_diffrn 1.506
_exptl_crystal_F_000 656
_refine_diff_density_max 0.548
_refine_diff_density_min -0.395
_refine_diff_density_rms 0.071
_refine_ls_extinction_method none
_refine_ls_goodness_of_fit_all 0.908
_refine_ls_goodness_of_fit_obs 1.007
_refine_ls_matrix_type full
_refine_ls_number_parameters 352
_refine_ls_number_reflns 3683
_refine_ls_number_restraints 0
_refine_ls_restrained_S_all 0.908
_refine_ls_restrained_S_obs 1.007
_refine_ls_R_factor_all 0.0860
_refine_ls_R_factor_obs 0.0544
_refine_ls_shift/esd_max 0.051
_refine_ls_shift/esd_mean 0.006
_refine_ls_structure_factor_coef Fsqd
_refine_ls_weighting_details 'w=1/[\s^2^(Fo^2^)+(0.1599P)^2^+0.0000P] where P=(Fo^2^+2Fc^2^)/3'
_refine_ls_weighting_scheme calc
_refine_ls_wR_factor_all 0.1894
_refine_ls_wR_factor_obs 0.1661
_reflns_number_observed 2408
_reflns_number_total 3683
_reflns_observed_criterion >2sigma(I)
_cod_data_source_file ic981125w_4.cif
_cod_data_source_block 6
_cod_depositor_comments
;
The following automatic conversions were performed:

'_refine_ls_weighting_scheme' value 'calc
w=1/[\s^2^(Fo^2^)+(0.1599P)^2^+0.0000P] where P=(Fo^2^+2Fc^2^)/3' was
changed to 'calc'. New tag '_refine_ls_weighting_details' was
created. The value of the new tag was set to
'w=1/[\s^2^(Fo^2^)+(0.1599P)^2^+0.0000P] where P=(Fo^2^+2Fc^2^)/3'.

Automatic conversion script
Id: cif_fix_values 3143 2015-03-26 13:38:13Z robertas 
;
_cod_database_code 4322031

loop_
_symmetry_equiv_pos_as_xyz
'x, y, z'
'-x, -y, -z'

loop_
_atom_site_aniso_label
_atom_site_aniso_U_11
_atom_site_aniso_U_22
_atom_site_aniso_U_33
_atom_site_aniso_U_23
_atom_site_aniso_U_13
_atom_site_aniso_U_12
Ni1 0.0574(4) 0.0568(5) 0.0906(6) 0.0007(3) -0.0210(3) -0.0118(3)
S1 0.0731(9) 0.0640(8) 0.1047(12) 0.0061(7) -0.0248(8) -0.0084(7)
S2 0.0815(10) 0.0807(10) 0.0883(10) -0.0019(8) -0.0210(8) -0.0096(8)
O1 0.178(6) 0.138(5) 0.124(4) -0.040(4) 0.010(4) 0.050(4)
O3 0.172(5) 0.078(3) 0.113(3) -0.027(3) -0.040(3) 0.036(3)
O4 0.116(4) 0.073(3) 0.125(4) 0.019(3) -0.001(3) 0.014(2)
O2 0.149(4) 0.130(4) 0.086(3) -0.012(3) 0.009(3) 0.032(3)
N1 0.059(2) 0.051(2) 0.098(3) -0.001(2) -0.014(2) -0.005(2)
N2 0.062(2) 0.055(2) 0.079(3) -0.003(2) -0.016(2) -0.012(2)
C1 0.074(4) 0.075(4) 0.098(4) 0.019(3) -0.028(3) -0.022(3)
C2 0.081(4) 0.096(5) 0.087(4) 0.011(3) -0.022(3) -0.024(4)
C3 0.077(4) 0.068(4) 0.109(5) -0.012(3) -0.006(3) 0.002(3)
C4 0.085(4) 0.072(4) 0.120(5) -0.010(4) 0.001(4) 0.009(3)
C5 0.070(3) 0.082(4) 0.102(4) -0.019(3) -0.004(3) 0.002(3)
C6 0.068(3) 0.069(3) 0.094(4) -0.005(3) -0.007(3) -0.001(3)
C7 0.051(3) 0.061(3) 0.088(4) -0.007(3) -0.014(3) -0.009(2)
C8 0.058(3) 0.051(3) 0.090(4) -0.005(3) -0.018(3) -0.008(2)
C9 0.065(3) 0.059(3) 0.086(3) -0.011(3) -0.017(3) -0.006(3)
C10 0.066(3) 0.062(3) 0.090(4) -0.011(3) -0.017(3) -0.010(3)
C11 0.081(4) 0.069(4) 0.110(5) -0.031(3) -0.021(3) 0.000(3)
C12 0.081(4) 0.060(3) 0.085(4) -0.014(3) -0.018(3) -0.002(3)
C13 0.114(6) 0.086(5) 0.123(6) 0.012(4) -0.032(5) -0.005(5)
C14 0.131(7) 0.122(7) 0.102(6) 0.015(5) -0.018(5) -0.012(5)
C15 0.108(5) 0.098(5) 0.114(5) -0.025(4) 0.003(4) 0.018(4)
C16 0.232(12) 0.188(11) 0.092(6) -0.030(6) 0.015(7) 0.030(9)
C17 0.359(22) 0.213(15) 0.119(8) -0.024(10) -0.035(10) 0.110(15)
C18 0.431(27) 0.170(13) 0.145(11) 0.006(10) 0.010(13) 0.057(16)
C19 0.537(41) 0.216(20) 0.338(27) 0.080(18) -0.124(27) -0.060(23)
C20 0.093(4) 0.057(3) 0.109(5) -0.017(3) -0.037(4) 0.007(3)
C21 0.163(8) 0.098(6) 0.158(8) 0.052(6) -0.023(6) 0.010(5)
C22 0.252(18) 0.231(16) 0.363(26) 0.249(19) 0.047(17) 0.070(12)
C23 0.219(20) 0.793(70) 0.301(28) -0.228(38) 0.117(20) -0.106(32)
C24 0.455(34) 0.494(44) 0.553(45) -0.286(37) 0.306(34) -0.202(32)
F1 0.131(4) 0.130(3) 0.163(4) 0.012(3) -0.078(3) 0.000(3)
F2 0.230(6) 0.092(3) 0.161(5) 0.006(3) -0.064(4) 0.028(4)
F3 0.141(4) 0.120(4) 0.238(6) 0.091(4) -0.030(4) -0.037(3)
F4 0.175(5) 0.329(10) 0.104(4) 0.008(5) -0.043(4) 0.013(6)
F5 0.180(6) 0.334(11) 0.140(5) -0.037(5) 0.042(4) -0.106(7)
F6 0.509(16) 0.174(7) 0.104(4) -0.008(4) 0.047(6) 0.030(9)

loop_
_atom_site_label
_atom_site_type_symbol
_atom_site_fract_x
_atom_site_fract_y
_atom_site_fract_z
_atom_site_U_iso_or_equiv
_atom_site_thermal_displace_type
_atom_site_occupancy
_atom_site_calc_flag
_atom_site_refinement_flags
_atom_site_disorder_group
Ni1 Ni 0.73268(8) 0.05759(6) 0.46139(4) 0.0703(3) Uani 1 d . .
S1 S 0.5874(2) 0.25245(14) 0.41399(9) 0.0846(5) Uani 1 d . .
S2 S 0.8371(2) 0.0425(2) 0.35255(9) 0.0864(5) Uani 1 d . .
O1 O 0.4353(9) 0.1320(6) 0.8181(3) 0.157(2) Uani 1 d . .
O3 O 1.1771(8) -0.5924(5) 0.6101(3) 0.126(2) Uani 1 d . .
O4 O 0.9940(6) -0.5460(4) 0.7054(3) 0.117(2) Uani 1 d . .
O2 O 0.5957(8) -0.0722(6) 0.8397(3) 0.133(2) Uani 1 d . .
N1 N 0.6538(5) 0.0653(4) 0.5634(3) 0.0728(12) Uani 1 d . .
N2 N 0.8514(5) -0.1220(4) 0.5098(2) 0.0666(11) Uani 1 d . .
C1 C 0.6414(8) 0.2870(6) 0.3184(4) 0.087(2) Uani 1 d . .
C2 C 0.7571(8) 0.1952(7) 0.2905(4) 0.091(2) Uani 1 d . .
C3 C 0.5559(8) 0.1692(6) 0.5868(4) 0.088(2) Uani 1 d . .
H3 H 0.5156 0.2480 0.5512 0.106 Uiso 1 calc . .
C4 C 0.5125(8) 0.1643(6) 0.6607(4) 0.098(2) Uani 1 d . .
H4 H 0.4445 0.2392 0.6746 0.118 Uiso 1 calc . .
C5 C 0.5696(7) 0.0482(6) 0.7154(4) 0.088(2) Uani 1 d . .
C6 C 0.6707(7) -0.0606(6) 0.6900(4) 0.081(2) Uani 1 d . .
H6 H 0.7112 -0.1411 0.7243 0.098 Uiso 1 calc . .
C7 C 0.7097(6) -0.0494(5) 0.6161(3) 0.0683(13) Uani 1 d . .
C8 C 0.8206(6) -0.1575(5) 0.5848(3) 0.0681(13) Uani 1 d . .
C9 C 0.8874(7) -0.2843(5) 0.6276(3) 0.0712(14) Uani 1 d . .
H9 H 0.8605 -0.3071 0.6790 0.085 Uiso 1 calc . .
C10 C 0.9930(7) -0.3760(5) 0.5940(3) 0.0733(14) Uani 1 d . .
C11 C 1.0308(8) -0.3389(6) 0.5184(4) 0.085(2) Uani 1 d . .
H11 H 1.1051 -0.3989 0.4946 0.102 Uiso 1 calc . .
C12 C 0.9586(7) -0.2119(5) 0.4772(3) 0.0764(15) Uani 1 d . .
H12 H 0.9848 -0.1880 0.4258 0.092 Uiso 1 calc . .
C13 C 0.5507(11) 0.4210(8) 0.2731(5) 0.114(2) Uani 1 d . .
C14 C 0.8198(13) 0.2086(10) 0.2127(5) 0.127(3) Uani 1 d . .
C15 C 0.5240(10) 0.0433(8) 0.7951(4) 0.112(2) Uani 1 d . .
C16 C 0.5547(17) -0.0855(13) 0.9191(5) 0.182(5) Uani 1 d . .
H16A H 0.5663 -0.0028 0.9323 0.219 Uiso 1 calc . .
H16B H 0.4351 -0.1003 0.9317 0.219 Uiso 1 calc . .
C17 C 0.6718(25) -0.1978(18) 0.9603(7) 0.254(9) Uani 1 d . .
H17A H 0.7878 -0.1743 0.9508 0.304 Uiso 1 calc . .
H17B H 0.6403 -0.2046 1.0131 0.304 Uiso 1 calc . .
C18 C 0.6841(29) -0.3211(18) 0.9490(8) 0.274(10) Uani 1 d . .
H18A H 0.7556 -0.3236 0.9030 0.329 Uiso 1 calc . .
H18B H 0.5681 -0.3319 0.9401 0.329 Uiso 1 calc . .
C19 C 0.7512(38) -0.4347(22) 1.0040(13) 0.385(15) Uani 1 d . .
H19A H 0.7502 -0.5156 0.9878 0.577 Uiso 1 calc . .
H19B H 0.6806 -0.4369 1.0499 0.577 Uiso 1 calc . .
H19C H 0.8689 -0.4297 1.0121 0.577 Uiso 1 calc . .
C20 C 1.0669(9) -0.5173(6) 0.6371(4) 0.087(2) Uani 1 d . .
C21 C 1.0471(14) -0.6827(9) 0.7513(6) 0.158(4) Uani 1 d . .
H21A H 1.1647 -0.6937 0.7671 0.190 Uiso 1 calc . .
H21B H 1.0443 -0.7497 0.7233 0.190 Uiso 1 calc . .
C22 C 0.9210(26) -0.6989(18) 0.8169(13) 0.362(18) Uani 1 d . .
H22A H 0.9015 -0.6146 0.8328 0.434 Uiso 1 calc . .
H22B H 0.8115 -0.7055 0.7990 0.434 Uiso 1 calc . .
C23 C 0.9462(28) -0.7885(41) 0.8721(15) 0.427(21) Uani 1 d . .
H23A H 1.0609 -0.7884 0.8877 0.512 Uiso 1 calc . .
H23B H 0.9523 -0.8732 0.8578 0.512 Uiso 1 calc . .
C24 C 0.8274(42) -0.7916(30) 0.9366(20) 0.479(21) Uani 1 d . .
H24A H 0.8684 -0.8684 0.9762 0.719 Uiso 1 calc . .
H24B H 0.7140 -0.7988 0.9240 0.719 Uiso 1 calc . .
H24C H 0.8200 -0.7097 0.9529 0.719 Uiso 1 calc . .
F1 F 0.4317(6) 0.4091(5) 0.2328(3) 0.148(2) Uani 1 d . .
F2 F 0.4619(9) 0.4979(5) 0.3161(3) 0.171(2) Uani 1 d . .
F3 F 0.6551(7) 0.4945(5) 0.2308(4) 0.188(3) Uani 1 d . .
F4 F 0.7193(8) 0.2718(9) 0.1609(3) 0.219(3) Uani 1 d . .
F5 F 0.9552(9) 0.2712(9) 0.1949(3) 0.217(3) Uani 1 d . .
F6 F 0.8867(16) 0.0964(9) 0.1952(3) 0.284(6) Uani 1 d . .

loop_
_atom_type_symbol
_atom_type_description
_atom_type_scat_dispersion_real
_atom_type_scat_dispersion_imag
_atom_type_scat_source
C C 0.0033 0.0016 'International Tables Vol C Tables 4.2.6.8 and 6.1.1.4'
H H 0.0000 0.0000 'International Tables Vol C Tables 4.2.6.8 and 6.1.1.4'
F F 0.0171 0.0103 'International Tables Vol C Tables 4.2.6.8 and 6.1.1.4'
N N 0.0061 0.0033 'International Tables Vol C Tables 4.2.6.8 and 6.1.1.4'
Ni Ni 0.3393 1.1124 'International Tables Vol C Tables 4.2.6.8 and 6.1.1.4'
O O 0.0106 0.0060 'International Tables Vol C Tables 4.2.6.8 and 6.1.1.4'
S S 0.1246 0.1234 'International Tables Vol C Tables 4.2.6.8 and 6.1.1.4'

loop_
_geom_angle_atom_site_label_1
_geom_angle_atom_site_label_2
_geom_angle_atom_site_label_3
_geom_angle
_geom_angle_site_symmetry_1
_geom_angle_site_symmetry_3
_geom_angle_publ_flag
N1 Ni1 N2 83.3(2) . . ?
N1 Ni1 S2 175.85(12) . . ?
N2 Ni1 S2 93.65(14) . . ?
N1 Ni1 S1 93.50(13) . . ?
N2 Ni1 S1 175.96(13) . . ?
S2 Ni1 S1 89.69(7) . . ?
C1 S1 Ni1 106.5(2) . . ?
C2 S2 Ni1 106.9(3) . . ?
C20 O4 C21 116.8(6) . . ?
C15 O2 C16 115.7(7) . . ?
C3 N1 C7 117.9(5) . . ?
C3 N1 Ni1 127.8(4) . . ?
C7 N1 Ni1 114.3(4) . . ?
C12 N2 C8 117.9(4) . . ?
C12 N2 Ni1 127.7(4) . . ?
C8 N2 Ni1 114.5(3) . . ?
C2 C1 C13 125.5(7) . . ?
C2 C1 S1 119.0(4) . . ?
C13 C1 S1 115.5(6) . . ?
C1 C2 C14 126.4(6) . . ?
C1 C2 S2 117.7(5) . . ?
C14 C2 S2 115.8(6) . . ?
N1 C3 C4 122.6(5) . . ?
N1 C3 H3 118.7(7) . . ?
C4 C3 H3 118.7(6) . . ?
C3 C4 C5 120.3(6) . . ?
C3 C4 H4 119.9(6) . . ?
C5 C4 H4 119.9(7) . . ?
C4 C5 C6 116.5(6) . . ?
C4 C5 C15 120.3(6) . . ?
C6 C5 C15 123.2(6) . . ?
C7 C6 C5 120.4(5) . . ?
C7 C6 H6 119.8(6) . . ?
C5 C6 H6 119.8(6) . . ?
C6 C7 N1 122.3(5) . . ?
C6 C7 C8 123.8(5) . . ?
N1 C7 C8 113.9(5) . . ?
N2 C8 C9 122.1(5) . . ?
N2 C8 C7 114.0(4) . . ?
C9 C8 C7 123.9(5) . . ?
C10 C9 C8 119.7(5) . . ?
C10 C9 H9 120.1(5) . . ?
C8 C9 H9 120.1(5) . . ?
C9 C10 C11 118.6(5) . . ?
C9 C10 C20 122.5(6) . . ?
C11 C10 C20 118.9(5) . . ?
C10 C11 C12 120.0(5) . . ?
C10 C11 H11 120.0(6) . . ?
C12 C11 H11 120.0(6) . . ?
N2 C12 C11 121.7(5) . . ?
N2 C12 H12 119.2(5) . . ?
C11 C12 H12 119.2(6) . . ?
F3 C13 F1 108.8(7) . . ?
F3 C13 F2 105.0(8) . . ?
F1 C13 F2 102.5(7) . . ?
F3 C13 C1 113.9(7) . . ?
F1 C13 C1 113.6(7) . . ?
F2 C13 C1 112.1(7) . . ?
F4 C14 F6 104.7(10) . . ?
F4 C14 F5 102.2(8) . . ?
F6 C14 F5 99.3(9) . . ?
F4 C14 C2 119.9(8) . . ?
F6 C14 C2 115.1(7) . . ?
F5 C14 C2 113.0(8) . . ?
O1 C15 O2 122.8(7) . . ?
O1 C15 C5 124.8(7) . . ?
O2 C15 C5 112.4(6) . . ?
C17 C16 O2 109.1(9) . . ?
C17 C16 H16A 109.9(14) . . ?
O2 C16 H16A 109.9(10) . . ?
C17 C16 H16B 109.9(14) . . ?
O2 C16 H16B 109.9(10) . . ?
H16A C16 H16B 108.3(10) . . ?
C18 C17 C16 120.6(18) . . ?
C18 C17 H17A 107.2(16) . . ?
C16 C17 H17A 107.2(16) . . ?
C18 C17 H17B 107.2(17) . . ?
C16 C17 H17B 107.2(13) . . ?
H17A C17 H17B 106.8(17) . . ?
C17 C18 C19 119.6(19) . . ?
C17 C18 H18A 107.5(18) . . ?
C19 C18 H18A 107.4(21) . . ?
C17 C18 H18B 107.4(19) . . ?
C19 C18 H18B 107.4(19) . . ?
H18A C18 H18B 106.9(17) . . ?
C18 C19 H19A 109.5(22) . . ?
C18 C19 H19B 109.5(25) . . ?
H19A C19 H19B 109.4(21) . . ?
C18 C19 H19C 109.5(20) . . ?
H19A C19 H19C 109.4(28) . . ?
H19B C19 H19C 109.5(23) . . ?
O3 C20 O4 125.8(6) . . ?
O3 C20 C10 122.7(7) . . ?
O4 C20 C10 111.5(5) . . ?
O4 C21 C22 106.1(8) . . ?
O4 C21 H21A 110.5(8) . . ?
C22 C21 H21A 110.5(13) . . ?
O4 C21 H21B 110.5(8) . . ?
C22 C21 H21B 110.5(14) . . ?
H21A C21 H21B 108.7(10) . . ?
C23 C22 C21 122.7(20) . . ?
C23 C22 H22A 106.6(32) . . ?
C21 C22 H22A 106.7(14) . . ?
C23 C22 H22B 106.6(22) . . ?
C21 C22 H22B 106.7(22) . . ?
H22A C22 H22B 106.6(16) . . ?
C22 C23 C24 120.2(34) . . ?
C22 C23 H23A 107.3(32) . . ?
C24 C23 H23A 107.3(27) . . ?
C22 C23 H23B 107.3(27) . . ?
C24 C23 H23B 107.3(29) . . ?
H23A C23 H23B 106.9(29) . . ?
C23 C24 H24A 109.5(30) . . ?
C23 C24 H24B 109.6(32) . . ?
H24A C24 H24B 109.4(24) . . ?
C23 C24 H24C 109.5(26) . . ?
H24A C24 H24C 109.3(37) . . ?
H24B C24 H24C 109.4(31) . . ?

loop_
_geom_bond_atom_site_label_1
_geom_bond_atom_site_label_2
_geom_bond_distance
_geom_bond_site_symmetry_2
_geom_bond_publ_flag
Ni1 N1 1.939(5) . ?
Ni1 N2 1.942(4) . ?
Ni1 S2 2.122(2) . ?
Ni1 S1 2.132(2) . ?
S1 C1 1.733(7) . ?
S2 C2 1.744(6) . ?
O1 C15 1.183(8) . ?
O3 C20 1.202(8) . ?
O4 C20 1.315(8) . ?
O4 C21 1.458(8) . ?
O2 C15 1.324(9) . ?
O2 C16 1.447(10) . ?
N1 C3 1.335(7) . ?
N1 C7 1.357(6) . ?
N2 C12 1.346(7) . ?
N2 C8 1.348(7) . ?
C1 C2 1.345(9) . ?
C1 C13 1.508(9) . ?
C2 C14 1.449(11) . ?
C3 C4 1.363(9) . ?
C3 H3 0.930(6) . ?
C4 C5 1.388(9) . ?
C4 H4 0.930(6) . ?
C5 C6 1.402(8) . ?
C5 C15 1.470(10) . ?
C6 C7 1.348(8) . ?
C6 H6 0.930(6) . ?
C7 C8 1.480(8) . ?
C8 C9 1.382(7) . ?
C9 C10 1.364(8) . ?
C9 H9 0.930(6) . ?
C10 C11 1.367(8) . ?
C10 C20 1.509(8) . ?
C11 C12 1.384(8) . ?
C11 H11 0.930(6) . ?
C12 H12 0.930(6) . ?
C13 F3 1.285(9) . ?
C13 F1 1.292(9) . ?
C13 F2 1.321(10) . ?
C14 F4 1.266(9) . ?
C14 F6 1.285(11) . ?
C14 F5 1.313(10) . ?
C16 C17 1.43(2) . ?
C16 H16A 0.970(13) . ?
C16 H16B 0.970(13) . ?
C17 C18 1.33(2) . ?
C17 H17A 0.97(2) . ?
C17 H17B 0.970(13) . ?
C18 C19 1.40(2) . ?
C18 H18A 0.97(2) . ?
C18 H18B 0.97(2) . ?
C19 H19A 0.96(3) . ?
C19 H19B 0.96(3) . ?
C19 H19C 0.96(3) . ?
C21 C22 1.48(2) . ?
C21 H21A 0.970(10) . ?
C21 H21B 0.970(11) . ?
C22 C23 1.19(3) . ?
C22 H22A 0.97(3) . ?
C22 H22B 0.97(3) . ?
C23 C24 1.43(3) . ?
C23 H23A 0.97(2) . ?
C23 H23B 0.97(4) . ?
C24 H24A 0.96(4) . ?
C24 H24B 0.96(4) . ?
C24 H24C 0.96(3) . ?

loop_
_geom_torsion_atom_site_label_1
_geom_torsion_atom_site_label_2
_geom_torsion_atom_site_label_3
_geom_torsion_atom_site_label_4
_geom_torsion
_geom_torsion_site_symmetry_1
_geom_torsion_site_symmetry_2
_geom_torsion_site_symmetry_3
_geom_torsion_site_symmetry_4
_geom_torsion_publ_flag
N1 Ni1 S1 C1 175.6(2) . . . . ?
N2 Ni1 S1 C1 -147.5(18) . . . . ?
S2 Ni1 S1 C1 -1.8(2) . . . . ?
N1 Ni1 S2 C2 -137.3(17) . . . . ?
N2 Ni1 S2 C2 -179.2(2) . . . . ?
S1 Ni1 S2 C2 3.1(2) . . . . ?
N2 Ni1 N1 C3 177.3(5) . . . . ?
S2 Ni1 N1 C3 135.2(15) . . . . ?
S1 Ni1 N1 C3 -5.1(5) . . . . ?
N2 Ni1 N1 C7 -1.5(3) . . . . ?
S2 Ni1 N1 C7 -43.7(18) . . . . ?
S1 Ni1 N1 C7 176.0(3) . . . . ?
N1 Ni1 N2 C12 -177.1(4) . . . . ?
S2 Ni1 N2 C12 0.1(4) . . . . ?
S1 Ni1 N2 C12 145.7(16) . . . . ?
N1 Ni1 N2 C8 2.6(3) . . . . ?
S2 Ni1 N2 C8 179.8(3) . . . . ?
S1 Ni1 N2 C8 -34.6(19) . . . . ?
Ni1 S1 C1 C2 -0.5(5) . . . . ?
Ni1 S1 C1 C13 179.3(4) . . . . ?
C13 C1 C2 C14 1.7(11) . . . . ?
S1 C1 C2 C14 -178.5(6) . . . . ?
C13 C1 C2 S2 -176.5(5) . . . . ?
S1 C1 C2 S2 3.2(7) . . . . ?
Ni1 S2 C2 C1 -4.3(5) . . . . ?
Ni1 S2 C2 C14 177.2(5) . . . . ?
C7 N1 C3 C4 0.8(9) . . . . ?
Ni1 N1 C3 C4 -178.0(5) . . . . ?
N1 C3 C4 C5 -0.3(10) . . . . ?
C3 C4 C5 C6 -0.4(10) . . . . ?
C3 C4 C5 C15 179.5(6) . . . . ?
C4 C5 C6 C7 0.6(9) . . . . ?
C15 C5 C6 C7 -179.3(6) . . . . ?
C5 C6 C7 N1 -0.1(8) . . . . ?
C5 C6 C7 C8 177.8(5) . . . . ?
C3 N1 C7 C6 -0.6(8) . . . . ?
Ni1 N1 C7 C6 178.4(4) . . . . ?
C3 N1 C7 C8 -178.7(4) . . . . ?
Ni1 N1 C7 C8 0.3(5) . . . . ?
C12 N2 C8 C9 -3.6(7) . . . . ?
Ni1 N2 C8 C9 176.6(4) . . . . ?
C12 N2 C8 C7 176.6(4) . . . . ?
Ni1 N2 C8 C7 -3.1(5) . . . . ?
C6 C7 C8 N2 -176.2(5) . . . . ?
N1 C7 C8 N2 1.8(6) . . . . ?
C6 C7 C8 C9 4.1(8) . . . . ?
N1 C7 C8 C9 -177.9(4) . . . . ?
N2 C8 C9 C10 2.3(7) . . . . ?
C7 C8 C9 C10 -178.0(5) . . . . ?
C8 C9 C10 C11 0.4(8) . . . . ?
C8 C9 C10 C20 -178.5(5) . . . . ?
C9 C10 C11 C12 -1.7(8) . . . . ?
C20 C10 C11 C12 177.2(5) . . . . ?
C8 N2 C12 C11 2.3(8) . . . . ?
Ni1 N2 C12 C11 -178.0(4) . . . . ?
C10 C11 C12 N2 0.4(8) . . . . ?
C2 C1 C13 F3 -52.7(11) . . . . ?
S1 C1 C13 F3 127.6(7) . . . . ?
C2 C1 C13 F1 72.6(10) . . . . ?
S1 C1 C13 F1 -107.1(8) . . . . ?
C2 C1 C13 F2 -171.8(7) . . . . ?
S1 C1 C13 F2 8.5(9) . . . . ?
C1 C2 C14 F4 -33.8(14) . . . . ?
S2 C2 C14 F4 144.5(9) . . . . ?
C1 C2 C14 F6 -160.1(9) . . . . ?
S2 C2 C14 F6 18.2(12) . . . . ?
C1 C2 C14 F5 86.8(10) . . . . ?
S2 C2 C14 F5 -94.9(9) . . . . ?
C16 O2 C15 O1 1.8(13) . . . . ?
C16 O2 C15 C5 -179.1(8) . . . . ?
C4 C5 C15 O1 2.1(12) . . . . ?
C6 C5 C15 O1 -178.0(8) . . . . ?
C4 C5 C15 O2 -176.9(6) . . . . ?
C6 C5 C15 O2 2.9(10) . . . . ?
C15 O2 C16 C17 -166.2(13) . . . . ?
O2 C16 C17 C18 -56.6(23) . . . . ?
C16 C17 C18 C19 -159.2(20) . . . . ?
C21 O4 C20 O3 -2.6(11) . . . . ?
C21 O4 C20 C10 176.6(6) . . . . ?
C9 C10 C20 O3 -170.2(6) . . . . ?
C11 C10 C20 O3 10.9(9) . . . . ?
C9 C10 C20 O4 10.6(8) . . . . ?
C11 C10 C20 O4 -168.3(5) . . . . ?
C20 O4 C21 C22 -167.5(14) . . . . ?
O4 C21 C22 C23 -165.2(33) . . . . ?
C21 C22 C23 C24 174.0(24) . . . . ?
